data_7131922
loop_
_publ_author_name
'Shibata, Suzuka'
'Amano, Koutarou'
'Kojima, Tatsuhiro'
'Mori, Keiji'

_publ_section_title
;
 Lewis acid-catalyzed formal 1,3-aminomethyl migration
;
_journal_name_full 'Chemical Communications'
_journal_paper_doi 10.1039/D3CC03059H
_journal_year 2023
_chemical_formula_sum 'C22 H27 N O2'
_chemical_formula_weight 337.44
_space_group_crystal_system monoclinic
_space_group_IT_number 15
_space_group_name_Hall '-C 2yc'
_space_group_name_H-M_alt 'C 1 2/c 1'
_atom_sites_solution_hydrogens geom
_audit_creation_method SHELXL-2018/3
_audit_update_record
;
2023-02-25 deposited with the CCDC.	2023-07-24 downloaded from the CCDC.
;
_cell_angle_alpha 90
_cell_angle_beta 124.638(9)
_cell_angle_gamma 90
_cell_formula_units_Z 8
_cell_length_a 23.9726(15)
_cell_length_b 10.7845(4)
_cell_length_c 18.1114(11)
_cell_measurement_reflns_used 5311
_cell_measurement_temperature 113(2)
_cell_measurement_theta_max 31.2970
_cell_measurement_theta_min 2.0760
_cell_volume 3852.5(6)
_computing_cell_refinement 'CrysAlisPro 1.171.40.75a (Rigaku OD, 2020)'
_computing_data_collection 'CrysAlisPro 1.171.40.75a (Rigaku OD, 2020)'
_computing_data_reduction 'CrysAlisPro 1.171.40.75a (Rigaku OD, 2020)'
_computing_molecular_graphics Mercury
_computing_publication_material WinGX
_computing_structure_refinement 'SHELXL-2018/3 (Sheldrick, 2018)'
_computing_structure_solution 'SHELXS-2014 (Sheldrick, 2014)'
_diffrn_ambient_temperature 113(2)
_diffrn_detector 'Hybrid Pixel Array Detector'
_diffrn_detector_area_resol_mean 10.0000
_diffrn_detector_type HyPix
_diffrn_measured_fraction_theta_full 0.999
_diffrn_measured_fraction_theta_max 0.823
_diffrn_measurement_device 'four-circle diffractometer'
_diffrn_measurement_device_type 'ROD, Synergy Custom system, HyPix'
_diffrn_radiation_monochromator mirror
_diffrn_radiation_probe x-ray
_diffrn_radiation_type 'Mo K\a'
_diffrn_radiation_wavelength 0.71073
_diffrn_reflns_av_R_equivalents 0.0412
_diffrn_reflns_av_unetI/netI 0.0475
_diffrn_reflns_Laue_measured_fraction_full 0.999
_diffrn_reflns_Laue_measured_fraction_max 0.823
_diffrn_reflns_limit_h_max 27
_diffrn_reflns_limit_h_min -34
_diffrn_reflns_limit_k_max 11
_diffrn_reflns_limit_k_min -14
_diffrn_reflns_limit_l_max 22
_diffrn_reflns_limit_l_min -24
_diffrn_reflns_number 16592
_diffrn_reflns_point_group_measured_fraction_full 0.999
_diffrn_reflns_point_group_measured_fraction_max 0.823
_diffrn_reflns_theta_full 25.242
_diffrn_reflns_theta_max 30.759
_diffrn_reflns_theta_min 2.065
_diffrn_source 'Rotating-anode X-ray tube'
_diffrn_source_type 'Rigaku (Mo) X-ray Source'
_exptl_absorpt_coefficient_mu 0.074
_exptl_absorpt_correction_T_max 1.000
_exptl_absorpt_correction_T_min 0.858
_exptl_absorpt_correction_type gaussian
_exptl_absorpt_process_details
;
CrysAlisPro 1.171.40.60a (Rigaku Oxford Diffraction, 2019)
Numerical absorption correction based on gaussian integration over
			a multifaceted crystal model
;
_exptl_crystal_colour colorless
_exptl_crystal_density_diffrn 1.164
_exptl_crystal_description plate
_exptl_crystal_F_000 1456
_exptl_crystal_size_max 0.120
_exptl_crystal_size_mid 0.080
_exptl_crystal_size_min 0.020
_refine_diff_density_max 0.233
_refine_diff_density_min -0.189
_refine_diff_density_rms 0.040
_refine_ls_extinction_method none
_refine_ls_goodness_of_fit_ref 1.029
_refine_ls_hydrogen_treatment constr
_refine_ls_matrix_type full
_refine_ls_number_parameters 229
_refine_ls_number_reflns 4945
_refine_ls_number_restraints 0
_refine_ls_restrained_S_all 1.029
_refine_ls_R_factor_all 0.0723
_refine_ls_R_factor_gt 0.0451
_refine_ls_shift/su_max 0.000
_refine_ls_shift/su_mean 0.000
_refine_ls_structure_factor_coef Fsqd
_refine_ls_weighting_details 'w=1/[\s^2^(Fo^2^)+(0.0431P)^2^+1.7563P] where P=(Fo^2^+2Fc^2^)/3'
_refine_ls_weighting_scheme calc
_refine_ls_wR_factor_gt 0.0981
_refine_ls_wR_factor_ref 0.1070
_reflns_Friedel_coverage 0.000
_reflns_number_gt 3572
_reflns_number_total 4945
_reflns_threshold_expression 'I > 2\s(I)'
_cod_data_source_file d3cc03059h2.cif
_cod_data_source_block 2a
_cod_original_cell_volume 3852.5(5)
_cod_original_sg_symbol_H-M 'C 2/c'
_cod_database_code 7131922
_shelx_shelxl_version_number 2018/3
_shelx_space_group_comment
;
The symmetry employed for this shelxl refinement is uniquely defined
by the following loop, which should always be used as a source of
symmetry information in preference to the above space-group names.
They are only intended as comments.
;
_shelx_estimated_absorpt_t_min 0.991
_shelx_estimated_absorpt_t_max 0.999

loop_
_space_group_symop_operation_xyz
'x, y, z'
'-x, y, -z+1/2'
'x+1/2, y+1/2, z'
'-x+1/2, y+1/2, -z+1/2'
'-x, -y, -z'
'x, -y, z-1/2'
'-x+1/2, -y+1/2, -z'
'x+1/2, -y+1/2, z-1/2'

loop_
_atom_site_label
_atom_site_type_symbol
_atom_site_fract_x
_atom_site_fract_y
_atom_site_fract_z
_atom_site_U_iso_or_equiv
_atom_site_adp_type
_atom_site_occupancy
_atom_site_site_symmetry_order
_atom_site_calc_flag
_atom_site_refinement_flags_posn
_atom_site_refinement_flags_adp
_atom_site_refinement_flags_occupancy
_atom_site_disorder_assembly
_atom_site_disorder_group
C1 C 0.62928(6) 0.10658(12) 0.50302(8) 0.0233(3) Uani 1 1 d . . . . .
C2 C 0.62413(6) 0.20585(12) 0.54268(8) 0.0230(3) Uani 1 1 d . . . . .
H2 H 0.591812 0.201698 0.557184 0.028 Uiso 1 1 calc R U . . .
C3 C 0.66450(6) 0.32393(11) 0.56673(8) 0.0207(3) Uani 1 1 d . . . . .
H3 H 0.706783 0.305508 0.570122 0.025 Uiso 1 1 calc R U . . .
C4 C 0.62583(6) 0.42440(11) 0.49705(8) 0.0212(3) Uani 1 1 d . . . . .
C5 C 0.52599(7) 0.54458(14) 0.42069(9) 0.0333(3) Uani 1 1 d . . . . .
H5A H 0.487030 0.563736 0.422951 0.050 Uiso 1 1 calc R U . . .
H5B H 0.509927 0.513085 0.360955 0.050 Uiso 1 1 calc R U . . .
H5C H 0.552793 0.619944 0.432950 0.050 Uiso 1 1 calc R U . . .
C6 C 0.67482(8) 0.09602(15) 0.47186(11) 0.0390(4) Uani 1 1 d . . . . .
H6A H 0.699257 0.174262 0.483246 0.058 Uiso 1 1 calc R U . . .
H6B H 0.647697 0.078061 0.407396 0.058 Uiso 1 1 calc R U . . .
H6C H 0.707425 0.028807 0.504453 0.058 Uiso 1 1 calc R U . . .
C7 C 0.58694(8) -0.00710(13) 0.48564(11) 0.0375(4) Uani 1 1 d . . . . .
H7A H 0.557612 0.007589 0.506362 0.056 Uiso 1 1 calc R U . . .
H7B H 0.616742 -0.077836 0.518082 0.056 Uiso 1 1 calc R U . . .
H7C H 0.558933 -0.024999 0.421165 0.056 Uiso 1 1 calc R U . . .
C8 C 0.68503(6) 0.37180(11) 0.65884(8) 0.0203(3) Uani 1 1 d . . . . .
H8A H 0.643742 0.386571 0.657576 0.024 Uiso 1 1 calc R U . . .
H8B H 0.712453 0.307837 0.704872 0.024 Uiso 1 1 calc R U . . .
C9 C 0.72643(6) 0.54816(12) 0.75739(8) 0.0211(3) Uani 1 1 d . . . . .
H9A H 0.764924 0.607060 0.786965 0.025 Uiso 1 1 calc R U . . .
H9B H 0.734924 0.484946 0.802318 0.025 Uiso 1 1 calc R U . . .
C10 C 0.66233(6) 0.61735(11) 0.72802(8) 0.0203(3) Uani 1 1 d . . . . .
C11 C 0.64208(7) 0.62853(12) 0.78607(9) 0.0256(3) Uani 1 1 d . . . . .
H11 H 0.667529 0.588545 0.842854 0.031 Uiso 1 1 calc R U . . .
C12 C 0.58526(7) 0.69724(14) 0.76215(10) 0.0311(3) Uani 1 1 d . . . . .
H12 H 0.572357 0.704844 0.802769 0.037 Uiso 1 1 calc R U . . .
C13 C 0.54722(7) 0.75490(12) 0.67907(10) 0.0297(3) Uani 1 1 d . . . . .
H13 H 0.508213 0.801890 0.662532 0.036 Uiso 1 1 calc R U . . .
C14 C 0.56647(6) 0.74351(12) 0.62052(9) 0.0266(3) Uani 1 1 d . . . . .
H14 H 0.540310 0.782245 0.563322 0.032 Uiso 1 1 calc R U . . .
C15 C 0.62367(6) 0.67599(11) 0.64464(8) 0.0228(3) Uani 1 1 d . . . . .
H15 H 0.636688 0.669546 0.604076 0.027 Uiso 1 1 calc R U . . .
C16 C 0.79367(6) 0.46426(11) 0.70966(9) 0.0226(3) Uani 1 1 d . . . . .
H16A H 0.792564 0.401680 0.668850 0.027 Uiso 1 1 calc R U . . .
H16B H 0.820953 0.429896 0.771252 0.027 Uiso 1 1 calc R U . . .
C17 C 0.82746(6) 0.58070(11) 0.70667(8) 0.0209(3) Uani 1 1 d . . . . .
C18 C 0.89594(7) 0.60081(13) 0.77095(9) 0.0264(3) Uani 1 1 d . . . . .
H18 H 0.920886 0.543202 0.818645 0.032 Uiso 1 1 calc R U . . .
C19 C 0.92846(7) 0.70416(14) 0.76643(10) 0.0330(3) Uani 1 1 d . . . . .
H19 H 0.975472 0.716345 0.810608 0.040 Uiso 1 1 calc R U . . .
C20 C 0.89263(7) 0.78943(13) 0.69780(10) 0.0325(3) Uani 1 1 d . . . . .
H20 H 0.914739 0.860537 0.694977 0.039 Uiso 1 1 calc R U . . .
C21 C 0.82427(7) 0.77019(13) 0.63329(10) 0.0299(3) Uani 1 1 d . . . . .
H21 H 0.799453 0.828193 0.585847 0.036 Uiso 1 1 calc R U . . .
C22 C 0.79182(7) 0.66676(12) 0.63752(9) 0.0252(3) Uani 1 1 d . . . . .
H22 H 0.744897 0.654447 0.592908 0.030 Uiso 1 1 calc R U . . .
N1 N 0.72416(5) 0.48677(9) 0.68346(7) 0.0182(2) Uani 1 1 d . . . . .
O1 O 0.56758(4) 0.45175(8) 0.48727(6) 0.0269(2) Uani 1 1 d . . . . .
O2 O 0.64419(5) 0.47393(10) 0.45490(6) 0.0345(2) Uani 1 1 d . . . . .

loop_
_atom_site_aniso_label
_atom_site_aniso_U_11
_atom_site_aniso_U_22
_atom_site_aniso_U_33
_atom_site_aniso_U_23
_atom_site_aniso_U_13
_atom_site_aniso_U_12
C1 0.0244(6) 0.0202(6) 0.0187(6) 0.0000(5) 0.0083(5) 0.0008(5)
C2 0.0210(6) 0.0226(7) 0.0254(6) -0.0009(5) 0.0132(5) -0.0020(5)
C3 0.0216(6) 0.0190(6) 0.0239(6) -0.0027(5) 0.0143(5) -0.0020(5)
C4 0.0259(7) 0.0202(6) 0.0188(6) -0.0058(5) 0.0135(5) -0.0064(5)
C5 0.0318(8) 0.0316(8) 0.0314(7) 0.0083(6) 0.0149(6) 0.0044(6)
C6 0.0458(9) 0.0347(9) 0.0457(9) -0.0159(7) 0.0315(8) -0.0068(7)
C7 0.0392(8) 0.0239(8) 0.0425(8) -0.0055(6) 0.0192(7) -0.0058(6)
C8 0.0224(6) 0.0175(6) 0.0211(6) -0.0009(5) 0.0124(5) -0.0019(5)
C9 0.0227(6) 0.0190(6) 0.0187(6) -0.0014(5) 0.0101(5) -0.0009(5)
C10 0.0216(6) 0.0149(6) 0.0230(6) -0.0040(5) 0.0118(5) -0.0039(5)
C11 0.0281(7) 0.0246(7) 0.0247(6) -0.0006(5) 0.0153(6) -0.0005(5)
C12 0.0318(8) 0.0324(8) 0.0380(8) -0.0045(6) 0.0252(7) -0.0013(6)
C13 0.0234(7) 0.0227(7) 0.0428(8) -0.0016(6) 0.0186(6) 0.0005(5)
C14 0.0242(7) 0.0201(7) 0.0299(7) 0.0021(5) 0.0121(6) -0.0012(5)
C15 0.0251(6) 0.0189(6) 0.0242(6) -0.0013(5) 0.0138(6) -0.0012(5)
C16 0.0217(6) 0.0180(6) 0.0280(6) 0.0000(5) 0.0140(5) 0.0011(5)
C17 0.0237(6) 0.0182(6) 0.0252(6) -0.0024(5) 0.0164(5) -0.0003(5)
C18 0.0235(6) 0.0258(7) 0.0284(7) 0.0001(5) 0.0138(6) -0.0004(5)
C19 0.0261(7) 0.0343(8) 0.0383(8) -0.0046(6) 0.0181(6) -0.0074(6)
C20 0.0381(8) 0.0263(7) 0.0428(8) -0.0023(6) 0.0287(7) -0.0077(6)
C21 0.0377(8) 0.0249(7) 0.0333(7) 0.0044(6) 0.0239(7) 0.0012(6)
C22 0.0251(7) 0.0250(7) 0.0258(6) -0.0004(5) 0.0146(6) -0.0007(5)
N1 0.0196(5) 0.0154(5) 0.0208(5) -0.0022(4) 0.0122(4) -0.0017(4)
O1 0.0247(5) 0.0266(5) 0.0291(5) 0.0078(4) 0.0151(4) 0.0020(4)
O2 0.0430(6) 0.0386(6) 0.0325(5) 0.0067(4) 0.0277(5) 0.0004(5)

loop_
_atom_type_symbol
_atom_type_description
_atom_type_scat_dispersion_real
_atom_type_scat_dispersion_imag
_atom_type_scat_source
C C 0.0033 0.0016 'International Tables Vol C Tables 4.2.6.8 and 6.1.1.4'
H H 0.0000 0.0000 'International Tables Vol C Tables 4.2.6.8 and 6.1.1.4'
O O 0.0106 0.0060 'International Tables Vol C Tables 4.2.6.8 and 6.1.1.4'
N N 0.0061 0.0033 'International Tables Vol C Tables 4.2.6.8 and 6.1.1.4'

loop_
_geom_angle_atom_site_label_1
_geom_angle_atom_site_label_2
_geom_angle_atom_site_label_3
_geom_angle
_geom_angle_site_symmetry_1
_geom_angle_site_symmetry_3
_geom_angle_publ_flag
C2 C1 C6 125.24(12) . . ?
C2 C1 C7 120.55(12) . . ?
C6 C1 C7 114.21(12) . . ?
C1 C2 C3 126.41(12) . . ?
C1 C2 H2 116.8 . . ?
C3 C2 H2 116.8 . . ?
C2 C3 C4 112.04(10) . . ?
C2 C3 C8 110.79(10) . . ?
C4 C3 C8 109.33(10) . . ?
C2 C3 H3 108.2 . . ?
C4 C3 H3 108.2 . . ?
C8 C3 H3 108.2 . . ?
O2 C4 O1 123.36(12) . . ?
O2 C4 C3 125.13(12) . . ?
O1 C4 C3 111.50(10) . . ?
O1 C5 H5A 109.5 . . ?
O1 C5 H5B 109.5 . . ?
H5A C5 H5B 109.5 . . ?
O1 C5 H5C 109.5 . . ?
H5A C5 H5C 109.5 . . ?
H5B C5 H5C 109.5 . . ?
C1 C6 H6A 109.5 . . ?
C1 C6 H6B 109.5 . . ?
H6A C6 H6B 109.5 . . ?
C1 C6 H6C 109.5 . . ?
H6A C6 H6C 109.5 . . ?
H6B C6 H6C 109.5 . . ?
C1 C7 H7A 109.5 . . ?
C1 C7 H7B 109.5 . . ?
H7A C7 H7B 109.5 . . ?
C1 C7 H7C 109.5 . . ?
H7A C7 H7C 109.5 . . ?
H7B C7 H7C 109.5 . . ?
N1 C8 C3 111.73(10) . . ?
N1 C8 H8A 109.3 . . ?
C3 C8 H8A 109.3 . . ?
N1 C8 H8B 109.3 . . ?
C3 C8 H8B 109.3 . . ?
H8A C8 H8B 107.9 . . ?
N1 C9 C10 113.58(10) . . ?
N1 C9 H9A 108.8 . . ?
C10 C9 H9A 108.8 . . ?
N1 C9 H9B 108.8 . . ?
C10 C9 H9B 108.8 . . ?
H9A C9 H9B 107.7 . . ?
C11 C10 C15 118.43(12) . . ?
C11 C10 C9 119.99(11) . . ?
C15 C10 C9 121.52(11) . . ?
C12 C11 C10 120.87(12) . . ?
C12 C11 H11 119.6 . . ?
C10 C11 H11 119.6 . . ?
C11 C12 C13 120.16(13) . . ?
C11 C12 H12 119.9 . . ?
C13 C12 H12 119.9 . . ?
C14 C13 C12 119.50(13) . . ?
C14 C13 H13 120.3 . . ?
C12 C13 H13 120.3 . . ?
C13 C14 C15 120.47(12) . . ?
C13 C14 H14 119.8 . . ?
C15 C14 H14 119.8 . . ?
C14 C15 C10 120.57(12) . . ?
C14 C15 H15 119.7 . . ?
C10 C15 H15 119.7 . . ?
N1 C16 C17 112.54(10) . . ?
N1 C16 H16A 109.1 . . ?
C17 C16 H16A 109.1 . . ?
N1 C16 H16B 109.1 . . ?
C17 C16 H16B 109.1 . . ?
H16A C16 H16B 107.8 . . ?
C18 C17 C22 118.59(12) . . ?
C18 C17 C16 120.15(12) . . ?
C22 C17 C16 121.19(11) . . ?
C17 C18 C19 120.80(13) . . ?
C17 C18 H18 119.6 . . ?
C19 C18 H18 119.6 . . ?
C20 C19 C18 120.24(13) . . ?
C20 C19 H19 119.9 . . ?
C18 C19 H19 119.9 . . ?
C19 C20 C21 119.41(13) . . ?
C19 C20 H20 120.3 . . ?
C21 C20 H20 120.3 . . ?
C20 C21 C22 120.40(13) . . ?
C20 C21 H21 119.8 . . ?
C22 C21 H21 119.8 . . ?
C21 C22 C17 120.56(12) . . ?
C21 C22 H22 119.7 . . ?
C17 C22 H22 119.7 . . ?
C8 N1 C9 110.22(9) . . ?
C8 N1 C16 111.78(9) . . ?
C9 N1 C16 109.44(9) . . ?
C4 O1 C5 115.92(10) . . ?

loop_
_geom_bond_atom_site_label_1
_geom_bond_atom_site_label_2
_geom_bond_distance
_geom_bond_site_symmetry_2
_geom_bond_publ_flag
C1 C2 1.3335(18) . ?
C1 C6 1.4912(19) . ?
C1 C7 1.5062(19) . ?
C2 C3 1.5062(17) . ?
C2 H2 0.9500 . ?
C3 C4 1.5153(18) . ?
C3 C8 1.5356(16) . ?
C3 H3 1.0000 . ?
C4 O2 1.2014(15) . ?
C4 O1 1.3368(15) . ?
C5 O1 1.4436(16) . ?
C5 H5A 0.9800 . ?
C5 H5B 0.9800 . ?
C5 H5C 0.9800 . ?
C6 H6A 0.9800 . ?
C6 H6B 0.9800 . ?
C6 H6C 0.9800 . ?
C7 H7A 0.9800 . ?
C7 H7B 0.9800 . ?
C7 H7C 0.9800 . ?
C8 N1 1.4630(15) . ?
C8 H8A 0.9900 . ?
C8 H8B 0.9900 . ?
C9 N1 1.4667(15) . ?
C9 C10 1.5073(17) . ?
C9 H9A 0.9900 . ?
C9 H9B 0.9900 . ?
C10 C11 1.3913(18) . ?
C10 C15 1.3958(17) . ?
C11 C12 1.3860(19) . ?
C11 H11 0.9500 . ?
C12 C13 1.387(2) . ?
C12 H12 0.9500 . ?
C13 C14 1.382(2) . ?
C13 H13 0.9500 . ?
C14 C15 1.3859(18) . ?
C14 H14 0.9500 . ?
C15 H15 0.9500 . ?
C16 N1 1.4704(16) . ?
C16 C17 1.5119(17) . ?
C16 H16A 0.9900 . ?
C16 H16B 0.9900 . ?
C17 C18 1.3873(18) . ?
C17 C22 1.3942(18) . ?
C18 C19 1.3891(19) . ?
C18 H18 0.9500 . ?
C19 C20 1.384(2) . ?
C19 H19 0.9500 . ?
C20 C21 1.385(2) . ?
C20 H20 0.9500 . ?
C21 C22 1.3867(19) . ?
C21 H21 0.9500 . ?
C22 H22 0.9500 . ?

loop_
_geom_torsion_atom_site_label_1
_geom_torsion_atom_site_label_2
_geom_torsion_atom_site_label_3
_geom_torsion_atom_site_label_4
_geom_torsion
_geom_torsion_site_symmetry_1
_geom_torsion_site_symmetry_2
_geom_torsion_site_symmetry_3
_geom_torsion_site_symmetry_4
_geom_torsion_publ_flag
C6 C1 C2 C3 -2.4(2) . . . . ?
C7 C1 C2 C3 178.03(12) . . . . ?
C1 C2 C3 C4 97.93(15) . . . . ?
C1 C2 C3 C8 -139.68(13) . . . . ?
C2 C3 C4 O2 -120.38(14) . . . . ?
C8 C3 C4 O2 116.40(13) . . . . ?
C2 C3 C4 O1 59.29(13) . . . . ?
C8 C3 C4 O1 -63.93(13) . . . . ?
C2 C3 C8 N1 -179.82(10) . . . . ?
C4 C3 C8 N1 -55.86(13) . . . . ?
N1 C9 C10 C11 149.10(11) . . . . ?
N1 C9 C10 C15 -33.75(16) . . . . ?
C15 C10 C11 C12 -0.63(19) . . . . ?
C9 C10 C11 C12 176.60(12) . . . . ?
C10 C11 C12 C13 0.7(2) . . . . ?
C11 C12 C13 C14 -0.1(2) . . . . ?
C12 C13 C14 C15 -0.6(2) . . . . ?
C13 C14 C15 C10 0.68(19) . . . . ?
C11 C10 C15 C14 -0.07(18) . . . . ?
C9 C10 C15 C14 -177.26(11) . . . . ?
N1 C16 C17 C18 142.76(12) . . . . ?
N1 C16 C17 C22 -40.39(16) . . . . ?
C22 C17 C18 C19 -0.27(19) . . . . ?
C16 C17 C18 C19 176.66(12) . . . . ?
C17 C18 C19 C20 0.6(2) . . . . ?
C18 C19 C20 C21 -0.6(2) . . . . ?
C19 C20 C21 C22 0.3(2) . . . . ?
C20 C21 C22 C17 0.0(2) . . . . ?
C18 C17 C22 C21 -0.02(19) . . . . ?
C16 C17 C22 C21 -176.91(12) . . . . ?
C3 C8 N1 C9 164.05(10) . . . . ?
C3 C8 N1 C16 -74.01(12) . . . . ?
C10 C9 N1 C8 -78.29(12) . . . . ?
C10 C9 N1 C16 158.40(10) . . . . ?
C17 C16 N1 C8 161.73(10) . . . . ?
C17 C16 N1 C9 -75.88(12) . . . . ?
O2 C4 O1 C5 1.12(18) . . . . ?
C3 C4 O1 C5 -178.56(10) . . . . ?
